data_9014296
loop_
_publ_author_name
'Boudin, S.'
'Grandin, A.'
'Labbe, P.'
'Raveau, B.'

_publ_section_title
;
 (NH4)2(VO)(VP)O7, a layered structure comprising tetrahedral VPO7 groups
 _cod_database_code 1001731
;
_journal_name_full 'Acta Crystallographica, Section C'
_journal_page_first 2668
_journal_page_last 2670
_journal_paper_doi 10.1107/S0108270196007883
_journal_volume 52
_journal_year 1996
_chemical_formula_sum 'N2 O8 P1.02 V1.98'
_space_group_IT_number 100
_symmetry_space_group_name_Hall 'P 4 -2ab'
_symmetry_space_group_name_H-M 'P 4 b m'
_cell_angle_alpha 90
_cell_angle_beta 90
_cell_angle_gamma 90
_cell_length_a 8.6233
_cell_length_b 8.6233
_cell_length_c 5.6384
_cell_formula_units_Z 2
_cell_volume 419.279
_database_code_amcsd 0010309
_exptl_crystal_density_diffrn 2.285
_cod_duplicate_entry 1001731
_cod_original_formula_sum 'P1.02 V1.98 O8 N2'
_cod_database_code 9014296
_amcsd_formula_title (NH4)2(VO)(VP)O7

loop_
_space_group_symop_operation_xyz
x,y,z
1/2-y,1/2-x,z
-y,x,z
1/2+x,1/2-y,z
-x,-y,z
1/2+y,1/2+x,z
y,-x,z
1/2-x,1/2+y,z

loop_
_atom_site_aniso_label
_atom_site_aniso_U_11
_atom_site_aniso_U_22
_atom_site_aniso_U_33
_atom_site_aniso_U_12
_atom_site_aniso_U_13
_atom_site_aniso_U_23
P1 0.01100 0.01100 0.00680 -0.00400 0.00000 0.00000
V1 0.00760 0.00760 0.02500 -0.00040 -0.00590 0.00590
V2 0.01080 0.01080 0.01830 0.00000 0.00000 0.00000
O1 0.03000 0.03000 0.02300 0.00000 0.00000 0.00000
O2 0.02290 0.02290 0.02000 0.00380 0.00030 -0.00030
O3 0.01340 0.03100 0.03400 0.00650 -0.00080 -0.00970
O4 0.05900 0.05900 0.01700 -0.01600 0.00000 0.00000
N1 0.04900 0.04900 0.02900 0.02600 0.00000 0.00000

loop_
_atom_site_label
_atom_site_fract_x
_atom_site_fract_y
_atom_site_fract_z
_atom_site_occupancy
P1 0.36969 0.13031 0.06353 0.51000
V1 0.36969 0.13031 0.06353 0.49000
V2 0.00000 0.00000 0.05930 1.00000
O1 0.50000 0.50000 0.34360 1.00000
O2 0.36990 0.13010 0.34400 1.00000
O3 0.70190 0.41690 -0.04020 1.00000
O4 0.50000 0.00000 -0.03500 1.00000
N1 0.17010 0.32990 0.58500 1.00000

loop_
_cod_related_entry_id
_cod_related_entry_database
_cod_related_entry_code
1 AMCSD 0010309
